data_7205915
loop_
_publ_author_name
'Gudavarthy, Rakesh V.'
'Burla, Niharika'
'Kulp, Elizabeth A.'
'Limmer, Steven J.'
'Sinn, Ekkehard'
'Switzer, Jay A.'

_publ_section_title
;
 Epitaxial electrodeposition of chiral CuO films from copper(ii)
 complexes of malic acid on Cu(111) and Cu(110) single crystals
;
_journal_issue 17
_journal_name_full 'Journal of Materials Chemistry'
_journal_page_first 6209
_journal_paper_doi 10.1039/c0jm03423a
_journal_volume 21
_journal_year 2011
_chemical_formula_moiety 'C8 H14 Cu O12'
_chemical_formula_sum 'C8 H14 Cu O12'
_chemical_formula_weight 365.73
_chemical_name_common 'Cu(ii)malate racemic DL'
_chemical_name_systematic
;
?
;
_space_group_IT_number 14
_symmetry_cell_setting monoclinic
_symmetry_space_group_name_Hall '-P 2ybc'
_symmetry_space_group_name_H-M 'P 1 21/c 1'
_atom_sites_solution_hydrogens geom
_atom_sites_solution_primary direct
_atom_sites_solution_secondary difmap
_audit_creation_method SHELXL-97
_cell_angle_alpha 90.00
_cell_angle_beta 102.581(9)
_cell_angle_gamma 90.00
_cell_formula_units_Z 2
_cell_length_a 8.478(6)
_cell_length_b 7.430(5)
_cell_length_c 10.295(7)
_cell_measurement_reflns_used 4859
_cell_measurement_temperature 298(11)
_cell_measurement_theta_max 28.37
_cell_measurement_theta_min 2.46
_cell_volume 632.9(8)
_computing_cell_refinement 'Bruker SAINT (Bruker, 2008)'
_computing_data_collection 'Bruker SMART (Bruker, 2001)'
_computing_data_reduction 'Bruker SAINT'
_computing_molecular_graphics 'Bruker SHELXTL'
_computing_publication_material 'Bruker SHELXTL'
_computing_structure_refinement 'SHELXL-97 (Sheldrick, 2008)'
_computing_structure_solution 'SHELXS-97 (Sheldrick, 2008)'
_diffrn_ambient_temperature 298(11)
_diffrn_measured_fraction_theta_full 0.987
_diffrn_measured_fraction_theta_max 0.987
_diffrn_measurement_device_type 'Smart-Apex CCD area detector'
_diffrn_measurement_method 'phi and omega scans'
_diffrn_radiation_monochromator graphite
_diffrn_radiation_source 'fine-focus sealed tube'
_diffrn_radiation_type MoK\a
_diffrn_radiation_wavelength 0.71073
_diffrn_reflns_av_R_equivalents 0.0244
_diffrn_reflns_av_sigmaI/netI 0.0231
_diffrn_reflns_limit_h_max 11
_diffrn_reflns_limit_h_min -11
_diffrn_reflns_limit_k_max 9
_diffrn_reflns_limit_k_min -9
_diffrn_reflns_limit_l_max 13
_diffrn_reflns_limit_l_min -13
_diffrn_reflns_number 6116
_diffrn_reflns_theta_full 28.37
_diffrn_reflns_theta_max 28.37
_diffrn_reflns_theta_min 3.41
_exptl_absorpt_coefficient_mu 1.792
_exptl_absorpt_correction_T_max 0.4678
_exptl_absorpt_correction_T_min 0.3669
_exptl_absorpt_correction_type multi-scan
_exptl_absorpt_process_details '(SADABS; Bruker, 2008)'
_exptl_crystal_colour blue
_exptl_crystal_density_diffrn 1.919
_exptl_crystal_density_method 'not measured'
_exptl_crystal_description fragment
_exptl_crystal_F_000 374
_exptl_crystal_size_max 0.70
_exptl_crystal_size_mid 0.50
_exptl_crystal_size_min 0.50
_refine_diff_density_max 0.460
_refine_diff_density_min -0.353
_refine_diff_density_rms 0.085
_refine_ls_extinction_method none
_refine_ls_goodness_of_fit_ref 1.130
_refine_ls_hydrogen_treatment mixed
_refine_ls_matrix_type full
_refine_ls_number_parameters 103
_refine_ls_number_reflns 1556
_refine_ls_number_restraints 3
_refine_ls_restrained_S_all 1.137
_refine_ls_R_factor_all 0.0318
_refine_ls_R_factor_gt 0.0294
_refine_ls_shift/su_max 0.000
_refine_ls_shift/su_mean 0.000
_refine_ls_structure_factor_coef Fsqd
_refine_ls_weighting_details 'calc w=1/[\s^2^(Fo^2^)+(0.0444P)^2^+0.2266P] where P=(Fo^2^+2Fc^2^)/3'
_refine_ls_weighting_scheme calc
_refine_ls_wR_factor_gt 0.0777
_refine_ls_wR_factor_ref 0.0806
_reflns_number_gt 1448
_reflns_number_total 1556
_reflns_threshold_expression >2sigma(I)
_cod_data_source_file c0jm03423a.txt
_cod_data_source_block sad
_cod_depositor_comments
;
The following automatic conversions were performed:
'_symmetry_cell_setting' value 'Monoclinic' changed to 'monoclinic'
according to '/home/saulius/struct/CIF-dictionaries/cif_core.dic'
dictionary named 'cif_core.dic' version 2.4.1 from
2010-06-29.

'_exptl_absorpt_correction_type' value 'Multi-scan' changed
to 'multi-scan' according to
'/home/saulius/struct/CIF-dictionaries/cif_core.dic' dictionary named
'cif_core.dic' version 2.4.1 from 2010-06-29.

Automatic conversion script
Id: cif_fix_enum 1555 2011-01-17 13:19:09Z saulius 
;
_cod_original_cell_volume 632.9(7)
_cod_original_sg_symbol_H-M P2(1)/c
_cod_database_code 7205915

loop_
_symmetry_equiv_pos_as_xyz
'x, y, z'
'-x, y+1/2, -z+1/2'
'-x, -y, -z'
'x, -y-1/2, z-1/2'

loop_
_atom_site_label
_atom_site_type_symbol
_atom_site_fract_x
_atom_site_fract_y
_atom_site_fract_z
_atom_site_U_iso_or_equiv
_atom_site_adp_type
_atom_site_occupancy
_atom_site_symmetry_multiplicity
_atom_site_calc_flag
_atom_site_refinement_flags
_atom_site_disorder_assembly
_atom_site_disorder_group
Cu1 Cu 0.5000 0.5000 0.0000 0.02712(12) Uani 1 2 d S . .
O1 O 0.53769(16) 0.30566(18) -0.11108(12) 0.0309(3) Uani 1 1 d . . .
O2 O 0.66974(19) 0.05066(19) -0.11533(13) 0.0366(3) Uani 1 1 d . . .
O3 O 0.66184(15) 0.37595(17) 0.13425(12) 0.0285(3) Uani 1 1 d . . .
H3C H 0.6713 0.3790 0.2152 0.034 Uiso 1 1 calc R . .
O4 O 0.89470(17) 0.1002(2) 0.35178(14) 0.0391(3) Uani 1 1 d . . .
O5 O 1.11283(17) 0.2163(2) 0.29631(15) 0.0448(4) Uani 1 1 d . . .
H5A H 1.1568 0.1859 0.3721 0.054 Uiso 1 1 calc R . .
C1 C 0.6316(2) 0.1830(2) -0.05495(16) 0.0256(3) Uani 1 1 d . . .
C2 C 0.7025(2) 0.1998(2) 0.09528(16) 0.0251(3) Uani 1 1 d . . .
H2A H 0.6549 0.1083 0.1436 0.030 Uiso 1 1 calc R . .
C3 C 0.8851(2) 0.1770(3) 0.12334(18) 0.0309(4) Uani 1 1 d . . .
H3A H 0.9106 0.0702 0.0777 0.037 Uiso 1 1 calc R . .
H3B H 0.9319 0.2796 0.0873 0.037 Uiso 1 1 calc R . .
C4 C 0.9614(2) 0.1603(2) 0.26934(18) 0.0280(3) Uani 1 1 d . . .
O1W O 0.27253(17) 0.3175(2) 0.05092(15) 0.0347(3) Uani 1 1 d D . .
H1A H 0.299(3) 0.222(2) 0.084(2) 0.042 Uiso 1 1 d D . .
H1B H 0.242(3) 0.383(3) 0.099(2) 0.042 Uiso 1 1 d D . .

loop_
_atom_site_aniso_label
_atom_site_aniso_U_11
_atom_site_aniso_U_22
_atom_site_aniso_U_33
_atom_site_aniso_U_23
_atom_site_aniso_U_13
_atom_site_aniso_U_12
Cu1 0.02932(19) 0.0317(2) 0.01771(17) -0.00237(10) -0.00054(12) 0.00850(11)
O1 0.0354(7) 0.0357(7) 0.0184(6) -0.0027(5) -0.0008(5) 0.0075(5)
O2 0.0546(9) 0.0302(6) 0.0229(6) -0.0028(5) 0.0039(6) 0.0078(6)
O3 0.0357(6) 0.0317(6) 0.0156(5) -0.0012(5) 0.0001(5) 0.0078(5)
O4 0.0382(7) 0.0526(9) 0.0261(7) 0.0022(6) 0.0059(5) -0.0043(6)
O5 0.0322(7) 0.0632(10) 0.0348(8) 0.0142(7) -0.0017(6) -0.0047(7)
C1 0.0273(8) 0.0295(8) 0.0193(7) -0.0018(6) 0.0032(6) -0.0015(6)
C2 0.0288(8) 0.0266(8) 0.0190(7) -0.0002(6) 0.0030(6) 0.0017(6)
C3 0.0292(8) 0.0399(10) 0.0229(8) 0.0023(7) 0.0042(6) 0.0051(7)
C4 0.0287(8) 0.0280(8) 0.0253(8) 0.0009(6) 0.0019(6) 0.0058(6)
O1W 0.0361(7) 0.0349(7) 0.0336(7) 0.0032(6) 0.0084(6) 0.0042(6)

loop_
_atom_type_symbol
_atom_type_description
_atom_type_scat_dispersion_real
_atom_type_scat_dispersion_imag
_atom_type_scat_source
C C 0.0033 0.0016 'International Tables Vol C Tables 4.2.6.8 and 6.1.1.4'
H H 0.0000 0.0000 'International Tables Vol C Tables 4.2.6.8 and 6.1.1.4'
O O 0.0106 0.0060 'International Tables Vol C Tables 4.2.6.8 and 6.1.1.4'
Cu Cu 0.3201 1.2651 'International Tables Vol C Tables 4.2.6.8 and 6.1.1.4'

loop_
_geom_angle_atom_site_label_1
_geom_angle_atom_site_label_2
_geom_angle_atom_site_label_3
_geom_angle
_geom_angle_site_symmetry_1
_geom_angle_site_symmetry_3
_geom_angle_publ_flag
O1 Cu1 O1 180.00(6) 3_665 . ?
O1 Cu1 O3 83.32(7) 3_665 3_665 ?
O1 Cu1 O3 96.68(7) . 3_665 ?
O1 Cu1 O3 96.68(7) 3_665 . ?
O1 Cu1 O3 83.32(7) . . ?
O3 Cu1 O3 180.00(7) 3_665 . ?
O1 Cu1 O1W 92.70(7) 3_665 . ?
O1 Cu1 O1W 87.30(7) . . ?
O3 Cu1 O1W 87.09(7) 3_665 . ?
O3 Cu1 O1W 92.91(7) . . ?
C1 O1 Cu1 116.22(12) . . ?
C2 O3 Cu1 114.05(10) . . ?
C2 O3 H3C 109.5 . . ?
Cu1 O3 H3C 127.2 . . ?
C4 O5 H5A 109.5 . . ?
O2 C1 O1 123.24(16) . . ?
O2 C1 C2 118.70(15) . . ?
O1 C1 C2 118.06(15) . . ?
O3 C2 C3 110.20(14) . . ?
O3 C2 C1 106.91(13) . . ?
C3 C2 C1 109.90(14) . . ?
O3 C2 H2A 109.9 . . ?
C3 C2 H2A 109.9 . . ?
C1 C2 H2A 109.9 . . ?
C4 C3 C2 113.36(15) . . ?
C4 C3 H3A 108.9 . . ?
C2 C3 H3A 108.9 . . ?
C4 C3 H3B 108.9 . . ?
C2 C3 H3B 108.9 . . ?
H3A C3 H3B 107.7 . . ?
O4 C4 O5 123.59(17) . . ?
O4 C4 C3 124.66(17) . . ?
O5 C4 C3 111.73(16) . . ?
Cu1 O1W H1A 114.3(19) . . ?
Cu1 O1W H1B 100(2) . . ?
H1A O1W H1B 113(2) . . ?

loop_
_geom_bond_atom_site_label_1
_geom_bond_atom_site_label_2
_geom_bond_distance
_geom_bond_site_symmetry_2
_geom_bond_publ_flag
Cu1 O1 1.9115(15) 3_665 ?
Cu1 O1 1.9115(15) . ?
Cu1 O3 1.9536(14) 3_665 ?
Cu1 O3 1.9536(14) . ?
Cu1 O1W 2.5047(19) . ?
O1 C1 1.264(2) . ?
O2 C1 1.243(2) . ?
O3 C2 1.433(2) . ?
O3 H3C 0.8200 . ?
O4 C4 1.203(2) . ?
O5 C4 1.321(2) . ?
O5 H5A 0.8200 . ?
C1 C2 1.537(2) . ?
C2 C3 1.522(3) . ?
C2 H2A 0.9800 . ?
C3 C4 1.506(3) . ?
C3 H3A 0.9700 . ?
C3 H3B 0.9700 . ?
O1W H1A 0.797(16) . ?
O1W H1B 0.779(16) . ?

loop_
_geom_torsion_atom_site_label_1
_geom_torsion_atom_site_label_2
_geom_torsion_atom_site_label_3
_geom_torsion_atom_site_label_4
_geom_torsion
_geom_torsion_site_symmetry_1
_geom_torsion_site_symmetry_2
_geom_torsion_site_symmetry_3
_geom_torsion_site_symmetry_4
_geom_torsion_publ_flag
O3 Cu1 O1 C1 -174.95(13) 3_665 . . . ?
O3 Cu1 O1 C1 5.05(13) . . . . ?
O1W Cu1 O1 C1 -88.20(14) . . . . ?
O1 Cu1 O3 C2 169.52(11) 3_665 . . . ?
O1 Cu1 O3 C2 -10.48(11) . . . . ?
O1W Cu1 O3 C2 76.46(12) . . . . ?
Cu1 O1 C1 O2 -178.42(14) . . . . ?
Cu1 O1 C1 C2 1.2(2) . . . . ?
Cu1 O3 C2 C3 132.15(12) . . . . ?
Cu1 O3 C2 C1 12.74(16) . . . . ?
O2 C1 C2 O3 170.39(16) . . . . ?
O1 C1 C2 O3 -9.3(2) . . . . ?
O2 C1 C2 C3 50.8(2) . . . . ?
O1 C1 C2 C3 -128.86(17) . . . . ?
O3 C2 C3 C4 72.15(19) . . . . ?
C1 C2 C3 C4 -170.28(15) . . . . ?
C2 C3 C4 O4 28.2(3) . . . . ?
C2 C3 C4 O5 -153.15(17) . . . . ?
